data_7118898
loop_
_publ_author_name
'Zang, Hongying'
'Surman, Andrew'
'Long, Deliang'
'Cronin, Leroy'
'Miras, Haralampos N.'

_publ_section_title
;
 Exploiting the equilibrium dynamics in the self-assembly of inorganic
 macrocycles based upon polyoxothiometalate building blocks.
;
_journal_issue 58
_journal_name_full 'Chemical communications (Cambridge, England)'
_journal_page_first 9109
_journal_page_last 9112
_journal_paper_doi 10.1039/c6cc01041e
_journal_volume 52
_journal_year 2016
_chemical_formula_sum 'C12 H96 K3 Mo16 N O74 S16'
_chemical_formula_weight 3604.19
_chemical_name_systematic
;
 ?
;
_space_group_crystal_system monoclinic
_space_group_IT_number 12
_space_group_name_Hall '-C 2y'
_space_group_name_H-M_alt 'C 1 2/m 1'
_symmetry_space_group_name_Hall '-C 2y'
_symmetry_space_group_name_H-M 'C 1 2/m 1'
_atom_sites_solution_primary direct
_atom_sites_solution_secondary 'F map'
_audit_creation_method SHELXL-2013
_audit_update_record
;
2016-02-01 deposited with the CCDC.
2016-03-10 downloaded from the CCDC.
;
_cell_angle_alpha 90
_cell_angle_beta 108.634(2)
_cell_angle_gamma 90
_cell_formula_units_Z 2
_cell_length_a 20.6782(10)
_cell_length_b 11.2433(5)
_cell_length_c 23.3822(11)
_cell_measurement_reflns_used 9778
_cell_measurement_temperature 150(2)
_cell_measurement_theta_max 28.6
_cell_measurement_theta_min 2.30
_cell_volume 5151.2(4)
_computing_cell_refinement Apex2
_computing_data_collection Apex2
_computing_data_reduction Apex2
_computing_molecular_graphics Diamond3
_computing_publication_material WinGX
_computing_structure_refinement 'SHELXL-2013 (Sheldrick, 2013)'
_computing_structure_solution 'SHELXS-2013 (Sheldrick, 2013)'
_diffrn_ambient_temperature 150(2)
_diffrn_measured_fraction_theta_full 0.999
_diffrn_measured_fraction_theta_max 0.997
_diffrn_measurement_device_type 'Bruker Apex II Quasar'
_diffrn_measurement_method '\w & \p scans'
_diffrn_radiation_type MoK\a
_diffrn_radiation_wavelength 0.71073
_diffrn_reflns_av_R_equivalents 0.0268
_diffrn_reflns_av_unetI/netI 0.0166
_diffrn_reflns_Laue_measured_fraction_full 0.999
_diffrn_reflns_Laue_measured_fraction_max 0.997
_diffrn_reflns_limit_h_max 20
_diffrn_reflns_limit_h_min -25
_diffrn_reflns_limit_k_max 13
_diffrn_reflns_limit_k_min -13
_diffrn_reflns_limit_l_max 28
_diffrn_reflns_limit_l_min -27
_diffrn_reflns_number 34709
_diffrn_reflns_point_group_measured_fraction_full 0.999
_diffrn_reflns_point_group_measured_fraction_max 0.997
_diffrn_reflns_theta_full 25.242
_diffrn_reflns_theta_max 25.998
_diffrn_reflns_theta_min 1.838
_diffrn_source '30 W microfocus sealed tube, Quazar\"i?1/2'
_exptl_absorpt_coefficient_mu 2.418
_exptl_crystal_colour orange
_exptl_crystal_density_diffrn 2.324
_exptl_crystal_density_method none
_exptl_crystal_description block
_exptl_crystal_F_000 3504
_exptl_crystal_size_max 0.080
_exptl_crystal_size_mid 0.080
_exptl_crystal_size_min 0.060
_refine_diff_density_max 2.83
_refine_diff_density_min -1.19
_refine_diff_density_rms 0.20
_refine_ls_extinction_coef 0.00013(3)
_refine_ls_extinction_expression Fc^*^=kFc[1+0.001xFc^2^\l^3^/sin(2\q)]^-1/4^
_refine_ls_extinction_method SHELXL
_refine_ls_goodness_of_fit_ref 1.039
_refine_ls_hydrogen_treatment undef
_refine_ls_matrix_type full
_refine_ls_number_parameters 324
_refine_ls_number_reflns 5319
_refine_ls_number_restraints 0
_refine_ls_restrained_S_all 1.039
_refine_ls_R_factor_all 0.0501
_refine_ls_R_factor_gt 0.0462
_refine_ls_shift/su_max 0.001
_refine_ls_shift/su_mean 0.000
_refine_ls_structure_factor_coef Fsqd
_refine_ls_weighting_details 'w=1/[\s^2^(Fo^2^)+(0.0693P)^2^+109.8552P] where P=(Fo^2^+2Fc^2^)/3'
_refine_ls_weighting_scheme calc
_refine_ls_wR_factor_gt 0.1280
_refine_ls_wR_factor_ref 0.1340
_reflns_Friedel_coverage 0.000
_reflns_number_gt 4867
_reflns_number_total 5319
_reflns_threshold_expression 'I > 2\s(I)'
_cod_data_source_file c6cc01041e2.cif
_cod_data_source_block hz3482
_cod_depositor_comments
;Adding full bibliography for 7118898--7118899.cif.

The following automatic conversions were performed:

'_atom_sites_solution_primary' value 'direct method' was changed to
'direct'.

Automatic conversion script
Id: cif_fix_values 6452 2018-10-05 10:23:21Z andrius 
;
_cod_database_code 7118898
_shelx_space_group_comment
;
The symmetry employed for this shelxl refinement is uniquely defined
by the following loop, which should always be used as a source of
symmetry information in preference to the above space-group names.
They are only intended as comments.
;
_shelx_estimated_absorpt_t_min 0.830
_shelx_estimated_absorpt_t_max 0.868
_shelxl_version_number 2013-4

loop_
_space_group_symop_operation_xyz
'x, y, z'
'-x, y, -z'
'x+1/2, y+1/2, z'
'-x+1/2, y+1/2, -z'
'-x, -y, -z'
'x, -y, z'
'-x+1/2, -y+1/2, -z'
'x+1/2, -y+1/2, z'

loop_
_atom_site_label
_atom_site_type_symbol
_atom_site_fract_x
_atom_site_fract_y
_atom_site_fract_z
_atom_site_U_iso_or_equiv
_atom_site_adp_type
_atom_site_occupancy
_atom_site_site_symmetry_order
_atom_site_calc_flag
_atom_site_refinement_flags_posn
_atom_site_refinement_flags_adp
_atom_site_refinement_flags_occupancy
Mo1 Mo 0.21708(4) 0.5000 0.00706(3) 0.02565(19) Uani 1 2 d S T P
Mo2 Mo 0.13404(4) 0.5000 -0.11401(3) 0.02385(19) Uani 1 2 d S T P
Mo3 Mo 0.03302(4) 0.5000 -0.25613(3) 0.02227(18) Uani 1 2 d S T P
Mo4 Mo -0.06165(4) 0.5000 -0.37464(3) 0.02030(18) Uani 1 2 d S T P
Mo5 Mo -0.22703(4) 0.5000 -0.44235(3) 0.01866(18) Uani 1 2 d S T P
Mo6 Mo -0.31343(4) 0.5000 -0.15153(3) 0.0286(2) Uani 1 2 d S T P
Mo7 Mo -0.34577(4) 0.5000 -0.40430(3) 0.02002(18) Uani 1 2 d S T P
Mo8 Mo -0.38259(4) 0.5000 -0.27779(3) 0.0266(2) Uani 1 2 d S T P
S1 S 0.16169(9) 0.33789(16) -0.04914(7) 0.0341(4) Uani 1 1 d . . .
S2 S -0.02460(8) 0.66114(15) -0.30990(6) 0.0273(3) Uani 1 1 d . . .
S3 S -0.27932(8) 0.66043(13) -0.41353(7) 0.0245(3) Uani 1 1 d . . .
S4 S -0.33476(9) 0.66126(16) -0.21631(7) 0.0328(4) Uani 1 1 d . . .
K1' K 0.0000 0.6434(15) 0.0000 0.090(4) Uani 0.4 2 d S T P
K1 K 0.0000 0.727(5) 0.0000 0.073(11) Uani 0.1 2 d S T P
K2 K -0.5246(2) 0.6300(6) -0.4249(2) 0.094(2) Uani 0.5 1 d . . P
O1 O 0.2501(3) 0.3917(5) 0.08399(19) 0.0377(11) Uani 1 1 d . . .
O2 O 0.2915(4) 0.5000 -0.0081(3) 0.0388(17) Uani 1 2 d S T P
O3 O 0.1225(4) 0.5000 0.0449(3) 0.0434(19) Uani 1 2 d S T P
O4 O 0.0290(4) 0.5000 -0.0897(3) 0.0449(19) Uani 1 2 d S T P
O5 O 0.1994(3) 0.5000 -0.1425(3) 0.0340(15) Uani 1 2 d S T P
O6 O 0.0682(2) 0.3920(5) -0.18003(18) 0.0347(11) Uani 1 1 d . . .
O7 O 0.1055(3) 0.5000 -0.2748(3) 0.0285(13) Uani 1 2 d S T P
O8 O -0.0561(3) 0.5000 -0.2027(3) 0.0406(18) Uani 1 2 d S T P
O9 O -0.0077(3) 0.5000 -0.4152(3) 0.0270(13) Uani 1 2 d S T P
O10 O -0.1406(2) 0.6070(4) -0.43234(17) 0.0223(8) Uani 1 1 d . . .
O11 O -0.1538(3) 0.5000 -0.3425(2) 0.0239(13) Uani 1 2 d S T P
O12 O -0.2608(3) 0.5000 -0.5187(3) 0.0266(13) Uani 1 2 d S T P
O13 O -0.4105(3) 0.5000 -0.4700(3) 0.0302(14) Uani 1 2 d S T P
O14 O -0.3926(2) 0.6080(4) -0.35428(18) 0.0277(9) Uani 1 1 d . . .
O15 O -0.2841(3) 0.5000 -0.3024(2) 0.0255(13) Uani 1 2 d S T P
O16 O -0.4641(3) 0.5000 -0.2786(3) 0.0404(17) Uani 1 2 d S T P
O17 O -0.3825(4) 0.5000 -0.1283(3) 0.0401(17) Uani 1 2 d S T P
O18 O -0.1927(4) 0.5000 -0.1611(3) 0.0373(17) Uani 1 2 d S T P
O19 O 0.1921(5) 0.1885(10) 0.1080(5) 0.112(3) Uiso 1 1 d . . .
O20 O 0.5561(18) 0.5000 -0.023(2) 0.071(15) Uani 0.2 2 d S T P
O21 O 0.0757(9) 0.8972(14) -0.0297(12) 0.115(8) Uani 0.5 1 d . . P
O22 O 0.4524(12) 0.319(3) -0.0809(10) 0.066(8) Uani 0.25 1 d . . P
O23 O -0.3527(3) 0.8320(6) -0.3432(3) 0.0588(16) Uiso 1 1 d . . .
O24 O -0.5000 0.7640(15) -0.5000 0.056(4) Uani 0.5 2 d S T P
O25 O 0.5080(4) 0.3188(8) -0.1751(4) 0.080(2) Uani 0.9 1 d . . P
O26 O -0.1419(3) 0.8384(4) -0.4009(2) 0.0390(11) Uani 1 1 d . . .
O27 O 0.0539(3) 0.3611(5) -0.4809(3) 0.0133(11) Uiso 0.6 1 d . . P
O27' O 0.1056(5) 0.3937(9) -0.4589(4) 0.0195(19) Uiso 0.4 1 d . . P
O28 O -0.1657(8) 0.8402(14) -0.2489(7) 0.054(4) Uiso 0.4 1 d . . P
O28' O -0.1091(5) 0.8858(9) -0.2772(4) 0.034(2) Uiso 0.5 1 d . . P
O29 O -0.2420(6) 0.8913(12) -0.2381(6) 0.060(3) Uiso 0.5 1 d . . P
C1 C -0.2213(5) 0.5000 -0.2735(4) 0.0268(18) Uani 1 2 d S T P
C2 C -0.1624(5) 0.5000 -0.2916(4) 0.0274(19) Uani 1 2 d S T P
C3 C -0.1184(5) 0.5000 -0.2292(4) 0.037(2) Uani 1 2 d S T P
C4 C -0.1808(5) 0.5000 -0.2107(4) 0.035(2) Uani 1 2 d S T P

loop_
_atom_site_aniso_label
_atom_site_aniso_U_11
_atom_site_aniso_U_22
_atom_site_aniso_U_33
_atom_site_aniso_U_23
_atom_site_aniso_U_13
_atom_site_aniso_U_12
Mo1 0.0323(4) 0.0319(4) 0.0127(3) 0.000 0.0072(3) 0.000
Mo2 0.0284(4) 0.0303(4) 0.0133(3) 0.000 0.0072(3) 0.000
Mo3 0.0236(4) 0.0307(4) 0.0128(3) 0.000 0.0061(3) 0.000
Mo4 0.0240(4) 0.0260(4) 0.0120(3) 0.000 0.0071(3) 0.000
Mo5 0.0242(4) 0.0202(4) 0.0120(3) 0.000 0.0064(3) 0.000
Mo6 0.0346(4) 0.0389(5) 0.0130(3) 0.000 0.0088(3) 0.000
Mo7 0.0219(3) 0.0257(4) 0.0117(3) 0.000 0.0043(3) 0.000
Mo8 0.0297(4) 0.0376(5) 0.0138(3) 0.000 0.0087(3) 0.000
S1 0.0501(10) 0.0299(9) 0.0198(7) 0.0007(6) 0.0075(7) 0.0003(7)
S2 0.0326(8) 0.0296(8) 0.0172(7) -0.0025(6) 0.0044(6) 0.0008(6)
S3 0.0316(7) 0.0206(7) 0.0232(7) -0.0003(6) 0.0113(6) 0.0013(6)
S4 0.0447(9) 0.0367(9) 0.0175(7) -0.0011(6) 0.0105(6) 0.0041(7)
K1' 0.077(6) 0.144(11) 0.056(5) 0.000 0.030(5) 0.000
K1 0.06(2) 0.10(3) 0.08(2) 0.000 0.047(18) 0.000
K2 0.0326(18) 0.153(5) 0.085(3) -0.075(4) 0.004(2) -0.003(3)
O1 0.045(3) 0.052(3) 0.014(2) 0.005(2) 0.0059(19) -0.005(2)
O2 0.033(4) 0.062(5) 0.021(3) 0.000 0.008(3) 0.000
O3 0.038(4) 0.076(6) 0.016(3) 0.000 0.009(3) 0.000
O4 0.036(4) 0.082(6) 0.019(3) 0.000 0.010(3) 0.000
O5 0.033(3) 0.051(4) 0.018(3) 0.000 0.009(3) 0.000
O6 0.037(2) 0.052(3) 0.014(2) 0.003(2) 0.0064(18) -0.011(2)
O7 0.029(3) 0.037(4) 0.020(3) 0.000 0.009(2) 0.000
O8 0.021(3) 0.077(6) 0.019(3) 0.000 0.000(3) 0.000
O9 0.033(3) 0.031(3) 0.020(3) 0.000 0.013(3) 0.000
O10 0.027(2) 0.025(2) 0.0156(18) 0.0013(16) 0.0079(16) 0.0002(17)
O11 0.027(3) 0.034(3) 0.012(3) 0.000 0.009(2) 0.000
O12 0.032(3) 0.031(3) 0.016(3) 0.000 0.006(2) 0.000
O13 0.030(3) 0.045(4) 0.014(3) 0.000 0.004(2) 0.000
O14 0.030(2) 0.038(3) 0.0160(19) 0.0008(18) 0.0078(16) 0.0060(19)
O15 0.026(3) 0.037(4) 0.013(3) 0.000 0.006(2) 0.000
O16 0.029(3) 0.064(5) 0.032(4) 0.000 0.015(3) 0.000
O17 0.042(4) 0.061(5) 0.021(3) 0.000 0.016(3) 0.000
O18 0.041(4) 0.067(5) 0.009(3) 0.000 0.016(3) 0.000
O20 0.016(18) 0.11(5) 0.09(4) 0.000 0.02(2) 0.000
O21 0.088(11) 0.047(9) 0.24(3) -0.014(12) 0.095(15) -0.002(8)
O22 0.052(14) 0.10(2) 0.035(12) -0.007(14) 0.004(10) -0.010(14)
O24 0.068(11) 0.039(9) 0.062(11) 0.000 0.025(9) 0.000
O25 0.079(5) 0.064(5) 0.089(6) -0.021(5) 0.014(5) 0.008(4)
O26 0.046(3) 0.026(2) 0.044(3) 0.000(2) 0.012(2) 0.001(2)
C1 0.036(5) 0.030(5) 0.015(4) 0.000 0.009(4) 0.000
C2 0.033(5) 0.036(5) 0.013(4) 0.000 0.009(3) 0.000
C3 0.035(5) 0.060(7) 0.015(4) 0.000 0.009(4) 0.000
C4 0.036(5) 0.054(6) 0.019(4) 0.000 0.012(4) 0.000

loop_
_atom_type_symbol
_atom_type_description
_atom_type_scat_dispersion_real
_atom_type_scat_dispersion_imag
_atom_type_scat_source
Mo Mo -1.6832 0.6857 'International Tables Vol C Tables 4.2.6.8 and 6.1.1.4'
S S 0.1246 0.1234 'International Tables Vol C Tables 4.2.6.8 and 6.1.1.4'
K K 0.2009 0.2494 'International Tables Vol C Tables 4.2.6.8 and 6.1.1.4'
O O 0.0106 0.0060 'International Tables Vol C Tables 4.2.6.8 and 6.1.1.4'
N N 0.0061 0.0033 'International Tables Vol C Tables 4.2.6.8 and 6.1.1.4'
C C 0.0033 0.0016 'International Tables Vol C Tables 4.2.6.8 and 6.1.1.4'
H H 0.0000 0.0000 'International Tables Vol C Tables 4.2.6.8 and 6.1.1.4'

loop_
_geom_angle_atom_site_label_1
_geom_angle_atom_site_label_2
_geom_angle_atom_site_label_3
_geom_angle
_geom_angle_site_symmetry_1
_geom_angle_site_symmetry_3
O2 Mo1 O1 96.4(2) . 6_565
O2 Mo1 O1 96.4(2) . .
O1 Mo1 O1 71.0(3) 6_565 .
O2 Mo1 S1 101.47(14) . .
O1 Mo1 S1 155.09(16) 6_565 .
O1 Mo1 S1 89.79(14) . .
O2 Mo1 S1 101.47(14) . 6_565
O1 Mo1 S1 89.79(14) 6_565 6_565
O1 Mo1 S1 155.09(16) . 6_565
S1 Mo1 S1 103.33(9) . 6_565
O2 Mo1 O3 171.0(3) . .
O1 Mo1 O3 76.33(19) 6_565 .
O1 Mo1 O3 76.33(19) . .
S1 Mo1 O3 84.00(11) . .
S1 Mo1 O3 83.99(11) 6_565 .
O2 Mo1 Mo2 95.3(2) . .
O1 Mo1 Mo2 142.44(14) 6_565 .
O1 Mo1 Mo2 142.44(14) . .
S1 Mo1 Mo2 52.88(4) . .
S1 Mo1 Mo2 52.89(4) 6_565 .
O3 Mo1 Mo2 93.67(16) . .
O5 Mo2 O6 97.1(2) . 6_565
O5 Mo2 O6 97.1(2) . .
O6 Mo2 O6 71.0(3) 6_565 .
O5 Mo2 S1 101.34(14) . .
O6 Mo2 S1 154.76(16) 6_565 .
O6 Mo2 S1 89.59(14) . .
O5 Mo2 S1 101.35(14) . 6_565
O6 Mo2 S1 89.59(14) 6_565 6_565
O6 Mo2 S1 154.76(16) . 6_565
S1 Mo2 S1 103.38(9) . 6_565
O5 Mo2 O4 170.9(3) . .
O6 Mo2 O4 75.60(18) 6_565 .
O6 Mo2 O4 75.60(18) . .
S1 Mo2 O4 84.17(11) . .
S1 Mo2 O4 84.17(11) 6_565 .
O5 Mo2 Mo1 95.1(2) . .
O6 Mo2 Mo1 142.22(13) 6_565 .
O6 Mo2 Mo1 142.22(13) . .
S1 Mo2 Mo1 52.91(4) . .
S1 Mo2 Mo1 52.91(4) 6_565 .
O4 Mo2 Mo1 93.96(16) . .
O7 Mo3 O6 97.1(2) . .
O7 Mo3 O6 97.1(2) . 6_565
O6 Mo3 O6 71.3(3) . 6_565
O7 Mo3 S2 101.84(13) . 6_565
O6 Mo3 S2 89.23(14) . 6_565
O6 Mo3 S2 154.32(15) 6_565 6_565
O7 Mo3 S2 101.84(13) . .
O6 Mo3 S2 154.32(15) . .
O6 Mo3 S2 89.23(14) 6_565 .
S2 Mo3 S2 103.45(8) 6_565 .
O7 Mo3 Mo4 98.0(2) . .
O6 Mo3 Mo4 141.08(13) . .
O6 Mo3 Mo4 141.09(13) 6_565 .
S2 Mo3 Mo4 52.60(4) 6_565 .
S2 Mo3 Mo4 52.60(4) . .
O9 Mo4 O10 98.9(2) . 6_565
O9 Mo4 O10 98.9(2) . .
O10 Mo4 O10 68.9(2) 6_565 .
O9 Mo4 O11 166.0(3) . .
O10 Mo4 O11 69.69(15) 6_565 .
O10 Mo4 O11 69.69(15) . .
O9 Mo4 S2 103.14(13) . 6_565
O10 Mo4 S2 89.93(12) 6_565 6_565
O10 Mo4 S2 151.50(12) . 6_565
O11 Mo4 S2 85.49(10) . 6_565
O9 Mo4 S2 103.14(13) . .
O10 Mo4 S2 151.50(12) 6_565 .
O10 Mo4 S2 89.93(12) . .
O11 Mo4 S2 85.49(10) . .
S2 Mo4 S2 102.20(8) 6_565 .
O9 Mo4 Mo3 100.1(2) . .
O10 Mo4 Mo3 140.35(11) 6_565 .
O10 Mo4 Mo3 140.35(11) . .
O11 Mo4 Mo3 93.88(14) . .
S2 Mo4 Mo3 51.95(4) 6_565 .
S2 Mo4 Mo3 51.95(4) . .
O12 Mo5 O10 99.6(2) . 6_565
O12 Mo5 O10 99.6(2) . .
O10 Mo5 O10 69.7(2) 6_565 .
O12 Mo5 S3 103.49(13) . .
O10 Mo5 S3 150.86(12) 6_565 .
O10 Mo5 S3 88.93(12) . .
O12 Mo5 S3 103.49(13) . 6_565
O10 Mo5 S3 88.93(12) 6_565 6_565
O10 Mo5 S3 150.86(12) . 6_565
S3 Mo5 S3 102.59(8) . 6_565
O12 Mo5 O11 165.2(3) . .
O10 Mo5 O11 68.50(15) 6_565 .
O10 Mo5 O11 68.50(15) . .
S3 Mo5 O11 85.58(10) . .
S3 Mo5 O11 85.58(10) 6_565 .
O12 Mo5 Mo7 102.8(2) . .
O10 Mo5 Mo7 138.31(11) 6_565 .
O10 Mo5 Mo7 138.31(11) . .
S3 Mo5 Mo7 51.87(4) . .
S3 Mo5 Mo7 51.87(4) 6_565 .
O11 Mo5 Mo7 92.04(14) . .
O17 Mo6 O1 98.5(2) . 5_565
O17 Mo6 O1 98.5(2) . 2
O1 Mo6 O1 71.3(3) 5_565 2
O17 Mo6 S4 101.98(15) . .
O1 Mo6 S4 88.88(14) 5_565 .
O1 Mo6 S4 153.35(16) 2 .
O17 Mo6 S4 101.98(15) . 6_565
O1 Mo6 S4 153.35(16) 5_565 6_565
O1 Mo6 S4 88.88(14) 2 6_565
S4 Mo6 S4 103.25(8) . 6_565
O17 Mo6 Mo8 97.9(2) . .
O1 Mo6 Mo8 140.47(13) 5_565 .
O1 Mo6 Mo8 140.47(13) 2 .
S4 Mo6 Mo8 52.54(4) . .
S4 Mo6 Mo8 52.54(4) 6_565 .
O13 Mo7 O14 97.7(2) . 6_565
O13 Mo7 O14 97.7(2) . .
O14 Mo7 O14 69.8(3) 6_565 .
O13 Mo7 O15 162.6(3) . .
O14 Mo7 O15 68.36(16) 6_565 .
O14 Mo7 O15 68.36(16) . .
O13 Mo7 S3 103.69(13) . .
O14 Mo7 S3 152.20(12) 6_565 .
O14 Mo7 S3 89.69(13) . .
O15 Mo7 S3 87.01(10) . .
O13 Mo7 S3 103.69(13) . 6_565
O14 Mo7 S3 89.69(13) 6_565 6_565
O14 Mo7 S3 152.20(12) . 6_565
O15 Mo7 S3 87.01(10) . 6_565
S3 Mo7 S3 102.13(8) . 6_565
O13 Mo7 Mo5 103.1(2) . .
O14 Mo7 Mo5 139.30(13) 6_565 .
O14 Mo7 Mo5 139.29(13) . .
O15 Mo7 Mo5 94.28(15) . .
S3 Mo7 Mo5 51.64(4) . .
S3 Mo7 Mo5 51.64(4) 6_565 .
O13 Mo7 K2 55.7(2) . .
O14 Mo7 K2 72.41(17) 6_565 .
O14 Mo7 K2 42.64(13) . .
O15 Mo7 K2 108.59(15) . .
S3 Mo7 K2 105.44(12) . .
S3 Mo7 K2 148.80(10) 6_565 .
Mo5 Mo7 K2 147.42(11) . .
O13 Mo7 K2 55.7(2) . 6_565
O14 Mo7 K2 42.64(13) 6_565 6_565
O14 Mo7 K2 72.41(17) . 6_565
O15 Mo7 K2 108.59(15) . 6_565
S3 Mo7 K2 148.80(10) . 6_565
S3 Mo7 K2 105.44(12) 6_565 6_565
Mo5 Mo7 K2 147.42(11) . 6_565
K2 Mo7 K2 44.5(2) . 6_565
O16 Mo8 O14 99.4(2) . .
O16 Mo8 O14 99.4(2) . 6_565
O14 Mo8 O14 70.0(2) . 6_565
O16 Mo8 O15 165.6(3) . .
O14 Mo8 O15 68.99(16) . .
O14 Mo8 O15 68.99(16) 6_565 .
O16 Mo8 S4 103.50(15) . 6_565
O14 Mo8 S4 151.14(13) . 6_565
O14 Mo8 S4 89.01(13) 6_565 6_565
O15 Mo8 S4 85.35(10) . 6_565
O16 Mo8 S4 103.50(15) . .
O14 Mo8 S4 89.00(13) . .
O14 Mo8 S4 151.14(13) 6_565 .
O15 Mo8 S4 85.35(10) . .
S4 Mo8 S4 102.25(9) 6_565 .
O16 Mo8 Mo6 100.5(2) . .
O14 Mo8 Mo6 139.41(12) . .
O14 Mo8 Mo6 139.41(12) 6_565 .
O15 Mo8 Mo6 93.95(14) . .
S4 Mo8 Mo6 52.03(4) 6_565 .
S4 Mo8 Mo6 52.03(4) . .
O16 Mo8 K2 62.3(2) . .
O14 Mo8 K2 38.75(15) . .
O14 Mo8 K2 68.76(14) 6_565 .
O15 Mo8 K2 104.48(15) . .
S4 Mo8 K2 149.55(10) 6_565 .
S4 Mo8 K2 107.17(9) . .
Mo6 Mo8 K2 151.38(7) . .
O16 Mo8 K2 62.3(2) . 6_565
O14 Mo8 K2 68.76(14) . 6_565
O14 Mo8 K2 38.75(15) 6_565 6_565
O15 Mo8 K2 104.48(15) . 6_565
S4 Mo8 K2 107.17(10) 6_565 6_565
S4 Mo8 K2 149.55(10) . 6_565
Mo6 Mo8 K2 151.38(7) . 6_565
K2 Mo8 K2 42.69(17) . 6_565
Mo2 S1 Mo1 74.21(6) . .
Mo3 S2 Mo4 75.44(5) . .
Mo3 S2 K2 143.35(11) . 8_565
Mo4 S2 K2 95.82(13) . 8_565
Mo5 S3 Mo7 76.49(5) . .
Mo6 S4 Mo8 75.43(6) . .
K1 K1' O22 42.8(6) . 4
K1 K1' O22 42.8(6) . 3_455
O22 K1' O22 85.6(13) 4 3_455
K1 K1' O4 124.4(3) . .
O22 K1' O4 144.5(6) 4 .
O22 K1' O4 90.8(6) 3_455 .
K1 K1' O4 124.4(3) . 5_565
O22 K1' O4 90.8(6) 4 5_565
O22 K1' O4 144.5(6) 3_455 5_565
O4 K1' O4 111.3(6) . 5_565
K1 K1' O3 123.8(3) . .
O22 K1' O3 94.2(6) 4 .
O22 K1' O3 137.9(6) 3_455 .
O4 K1' O3 65.7(3) . .
O4 K1' O3 77.6(4) 5_565 .
K1 K1' O3 123.8(3) . 5_565
O22 K1' O3 137.9(6) 4 5_565
O22 K1' O3 94.2(6) 3_455 5_565
O4 K1' O3 77.6(4) . 5_565
O4 K1' O3 65.7(3) 5_565 5_565
O3 K1' O3 112.5(6) . 5_565
K1 K1' K1' 180.0 . 5_565
O22 K1' K1' 137.2(6) 4 5_565
O22 K1' K1' 137.2(6) 3_455 5_565
O4 K1' K1' 55.6(3) . 5_565
O4 K1' K1' 55.6(3) 5_565 5_565
O3 K1' K1' 56.2(3) . 5_565
O3 K1' K1' 56.2(3) 5_565 5_565
K1 K1' K1 180.0 . 5_565
O22 K1' K1 137.2(6) 4 5_565
O22 K1' K1 137.2(6) 3_455 5_565
O4 K1' K1 55.6(3) . 5_565
O4 K1' K1 55.6(3) 5_565 5_565
O3 K1' K1 56.2(3) . 5_565
O3 K1' K1 56.2(3) 5_565 5_565
K1' K1' K1 0.000(1) 5_565 5_565
K1' K1 O22 119.5(15) . 4
K1' K1 O22 119.5(15) . 3_455
O22 K1 O22 121(3) 4 3_455
K1' K1 O21 135.1(8) . .
O22 K1 O21 74.8(15) 4 .
O22 K1 O21 64.1(13) 3_455 .
K1' K1 O21 135.1(8) . 2
O22 K1 O21 64.1(13) 4 2
O22 K1 O21 74.8(15) 3_455 2
O21 K1 O21 89.7(17) . 2
K1' K1 O20 155.1(7) . 3_455
O22 K1 O20 67.0(17) 4 3_455
O22 K1 O20 59.7(16) 3_455 3_455
O21 K1 O20 20.0(8) . 3_455
O21 K1 O20 69.7(13) 2 3_455
K1' K1 O20 155.1(7) . 7_565
O22 K1 O20 59.7(16) 4 7_565
O22 K1 O20 67.0(17) 3_455 7_565
O21 K1 O20 69.7(13) . 7_565
O21 K1 O20 20.0(8) 2 7_565
O20 K1 O20 49.8(14) 3_455 7_565
K1' K1 K1' 0.0 . 5_565
O22 K1 K1' 119.5(15) 4 5_565
O22 K1 K1' 119.5(15) 3_455 5_565
O21 K1 K1' 135.1(8) . 5_565
O21 K1 K1' 135.1(8) 2 5_565
O20 K1 K1' 155.1(7) 3_455 5_565
O20 K1 K1' 155.1(7) 7_565 5_565
O24 K2 O26 118.1(3) . 8_465
O24 K2 O14 95.31(19) . .
O26 K2 O14 133.3(2) 8_465 .
O24 K2 O13 81.1(3) . 5_464
O26 K2 O13 92.3(2) 8_465 5_464
O14 K2 O13 126.3(2) . 5_464
O24 K2 K2 127.3(3) . 6_565
O26 K2 K2 97.59(18) 8_465 6_565
O14 K2 K2 84.76(18) . 6_565
O13 K2 K2 58.59(17) 5_464 6_565
O24 K2 O13 73.0(3) . .
O26 K2 O13 158.9(3) 8_465 .
O14 K2 O13 57.26(16) . .
O13 K2 O13 70.9(2) 5_464 .
K2 K2 O13 63.05(14) 6_565 .
O24 K2 O27 25.3(2) . 4_454
O26 K2 O27 92.9(2) 8_465 4_454
O14 K2 O27 114.1(2) . 4_454
O13 K2 O27 83.80(19) 5_464 4_454
K2 K2 O27 141.16(12) 6_565 4_454
O13 K2 O27 97.7(2) . 4_454
O24 K2 S2 100.5(4) . 8_465
O26 K2 S2 62.46(14) 8_465 8_465
O14 K2 S2 81.03(14) . 8_465
O13 K2 S2 152.5(2) 5_464 8_465
K2 K2 S2 131.13(13) 6_565 8_465
O13 K2 S2 136.12(15) . 8_465
O27 K2 S2 86.66(18) 4_454 8_465
O24 K2 Mo7 85.1(2) . .
O26 K2 Mo7 156.6(3) 8_465 .
O14 K2 Mo7 32.02(10) . .
O13 K2 Mo7 94.77(17) 5_464 .
K2 K2 Mo7 67.74(10) 6_565 .
O13 K2 Mo7 25.56(11) . .
O27 K2 Mo7 109.99(18) 4_454 .
S2 K2 Mo7 112.71(10) 8_465 .
O24 K2 K2 37.3(3) . 2_454
O26 K2 K2 133.8(2) 8_465 2_454
O14 K2 K2 92.68(18) . 2_454
O13 K2 K2 53.78(19) 5_464 2_454
K2 K2 K2 90.0 6_565 2_454
O13 K2 K2 44.55(14) . 2_454
O27 K2 K2 57.11(13) 4_454 2_454
S2 K2 K2 136.94(12) 8_465 2_454
Mo7 K2 K2 66.63(11) . 2_454
O24 K2 Mo8 124.55(14) . .
O26 K2 Mo8 109.3(2) 8_465 .
O14 K2 Mo8 29.25(12) . .
O13 K2 Mo8 125.1(2) 5_464 .
K2 K2 Mo8 68.65(9) 6_565 .
O13 K2 Mo8 72.82(14) . .
O27 K2 Mo8 141.11(18) 4_454 .
S2 K2 Mo8 76.73(9) 8_465 .
Mo7 K2 Mo8 49.20(6) . .
K2 K2 Mo8 115.82(14) 2_454 .
O24 K2 K2 73.8(3) . 5_464
O26 K2 K2 129.4(2) 8_465 5_464
O14 K2 K2 89.04(17) . 5_464
O13 K2 K2 38.29(14) 5_464 5_464
K2 K2 K2 53.53(18) 6_565 5_464
O13 K2 K2 32.60(11) . 5_464
O27 K2 K2 91.5(2) 4_454 5_464
S2 K2 K2 168.11(18) 8_465 5_464
Mo7 K2 K2 57.03(9) . 5_464
K2 K2 K2 36.47(18) 2_454 5_464
Mo8 K2 K2 97.70(17) . 5_464
Mo6 O1 Mo1 105.3(2) 5_565 .
Mo1 O3 K1' 126.1(2) . .
Mo1 O3 K1' 126.1(2) . 5_565
K1' O3 K1' 67.5(6) . 5_565
Mo2 O4 K1' 126.0(3) . .
Mo2 O4 K1' 126.0(3) . 5_565
K1' O4 K1' 68.7(6) . 5_565
Mo3 O6 Mo2 105.1(2) . .
Mo5 O10 Mo4 101.53(17) . .
C2 O11 Mo4 134.6(6) . .
C2 O11 Mo5 134.6(6) . .
Mo4 O11 Mo5 90.8(2) . .
Mo7 O13 K2 144.8(2) . 5_464
Mo7 O13 K2 144.8(2) . 2_454
K2 O13 K2 62.8(3) 5_464 2_454
Mo7 O13 K2 98.8(2) . .
K2 O13 K2 109.1(2) 5_464 .
K2 O13 K2 81.7(3) 2_454 .
Mo7 O13 K2 98.8(2) . 6_565
K2 O13 K2 81.7(3) 5_464 6_565
K2 O13 K2 109.1(2) 2_454 6_565
K2 O13 K2 53.9(3) . 6_565
Mo8 O14 Mo7 101.47(19) . .
Mo8 O14 K2 112.0(2) . .
Mo7 O14 K2 105.34(19) . .
C1 O15 Mo8 135.5(5) . .
C1 O15 Mo7 133.5(5) . .
Mo8 O15 Mo7 91.0(2) . .
O21 O20 O21 135(4) 8_565 3_545
O21 O20 K1 178(3) 8_565 3_545
O21 O20 K1 47.5(14) 3_545 3_545
O21 O20 K1 47.5(14) 8_565 7_565
O21 O20 K1 178(3) 3_545 7_565
K1 O20 K1 130.2(14) 3_545 7_565
O20 O21 K1 113(2) 3_455 .
K1 O22 K1' 17.6(12) 3_545 3_545
O27 O24 O27 88.3(10) 3_455 4_454
O27 O24 K2 121.5(2) 3_455 .
O27 O24 K2 110.3(2) 4_454 .
O27 O24 K2 110.3(2) 3_455 2_454
O27 O24 K2 121.5(2) 4_454 2_454
K2 O24 K2 105.4(7) . 2_454
O27' O27 O24 153.5(9) . 3_545
O27' O27 K2 121.1(6) . 4_444
O24 O27 K2 44.4(3) 3_545 4_444
O28' O28 O29 139.1(12) . .
O15 C1 C2 132.8(8) . .
O15 C1 C4 135.6(8) . .
C2 C1 C4 91.7(7) . .
O11 C2 C1 132.8(8) . .
O11 C2 C3 136.0(9) . .
C1 C2 C3 91.3(7) . .
O8 C3 C2 136.1(9) . .
O8 C3 C4 135.6(9) . .
C2 C3 C4 88.2(7) . .
O18 C4 C1 135.9(9) . .
O18 C4 C3 135.3(9) . .
C1 C4 C3 88.9(7) . .

loop_
_geom_bond_atom_site_label_1
_geom_bond_atom_site_label_2
_geom_bond_distance
_geom_bond_site_symmetry_2
Mo1 O2 1.686(7) .
Mo1 O1 2.098(5) 6_565
Mo1 O1 2.098(5) .
Mo1 S1 2.3236(18) .
Mo1 S1 2.3236(18) 6_565
Mo1 O3 2.390(7) .
Mo1 Mo2 2.8029(10) .
Mo2 O5 1.687(7) .
Mo2 O6 2.089(5) 6_565
Mo2 O6 2.089(5) .
Mo2 S1 2.3228(17) .
Mo2 S1 2.3228(17) 6_565
Mo2 O4 2.416(7) .
Mo3 O7 1.690(6) .
Mo3 O6 2.084(5) .
Mo3 O6 2.084(5) 6_565
Mo3 S2 2.3077(16) 6_565
Mo3 S2 2.3077(16) .
Mo3 Mo4 2.8362(10) .
Mo4 O9 1.680(6) .
Mo4 O10 2.127(4) 6_565
Mo4 O10 2.127(4) .
Mo4 O11 2.261(6) .
Mo4 S2 2.3279(16) 6_565
Mo4 S2 2.3280(16) .
Mo5 O12 1.697(6) .
Mo5 O10 2.104(4) 6_565
Mo5 O10 2.104(4) .
Mo5 S3 2.3114(15) .
Mo5 S3 2.3114(15) 6_565
Mo5 O11 2.341(6) .
Mo5 Mo7 2.8663(10) .
Mo6 O17 1.683(7) .
Mo6 O1 2.090(5) 5_565
Mo6 O1 2.090(5) 2
Mo6 S4 2.3127(18) .
Mo6 S4 2.3127(18) 6_565
Mo6 Mo8 2.8394(10) .
Mo7 O13 1.685(6) .
Mo7 O14 2.122(4) 6_565
Mo7 O14 2.122(4) .
Mo7 O15 2.314(6) .
Mo7 S3 2.3189(16) .
Mo7 S3 2.3189(16) 6_565
Mo7 K2 3.860(4) .
Mo7 K2 3.860(4) 6_565
Mo8 O16 1.681(7) .
Mo8 O14 2.117(4) .
Mo8 O14 2.117(4) 6_565
Mo8 O15 2.287(6) .
Mo8 S4 2.3288(18) 6_565
Mo8 S4 2.3288(18) .
Mo8 K2 4.016(6) .
Mo8 K2 4.016(6) 6_565
S2 K2 3.570(5) 8_565
K1' K1 0.94(4) .
K1' O22 2.69(3) 4
K1' O22 2.69(3) 3_455
K1' O4 2.856(11) .
K1' O4 2.856(11) 5_565
K1' O3 2.901(11) .
K1' O3 2.901(11) 5_565
K1' K1' 3.22(3) 5_565
K1' K1 4.16(6) 5_565
K1 O22 2.11(4) 4
K1 O22 2.11(4) 3_455
K1 O21 2.70(4) .
K1 O21 2.70(4) 2
K1 O20 3.39(5) 3_455
K1 O20 3.39(5) 7_565
K1 K1' 4.16(6) 5_565
K2 O24 2.486(13) .
K2 O26 2.684(7) 8_465
K2 O14 2.712(6) .
K2 O13 2.805(7) 5_464
K2 K2 2.924(14) 6_565
K2 O13 3.226(7) .
K2 O27 3.334(10) 4_454
K2 S2 3.570(5) 8_465
K2 K2 3.956(11) 2_454
K2 K2 4.920(9) 5_464
O1 Mo6 2.090(5) 5_565
O3 K1' 2.901(11) 5_565
O4 K1' 2.856(11) 5_565
O8 C3 1.238(12) .
O11 C2 1.258(10) .
O13 K2 2.805(7) 5_464
O13 K2 2.805(7) 2_454
O13 K2 3.226(7) 6_565
O15 C1 1.258(11) .
O18 C4 1.259(11) .
O20 O21 1.25(2) 8_565
O20 O21 1.25(2) 3_545
O20 K1 3.39(5) 3_545
O20 K1 3.39(5) 7_565
O21 O20 1.25(2) 3_455
O22 K1 2.11(4) 3_545
O22 K1' 2.69(3) 3_545
O24 O27 1.521(13) 3_455
O24 O27 1.521(13) 4_454
O24 K2 2.486(13) 2_454
O26 K2 2.684(7) 8_565
O27 O27' 1.092(11) .
O27 O24 1.521(13) 3_545
O27 K2 3.335(10) 4_444
O28 O28' 1.602(17) .
O28 O29 1.772(19) .
C1 C2 1.414(13) .
C1 C4 1.439(12) .
C2 C3 1.452(12) .
C3 C4 1.487(13) .
